data_7220157
loop_
_publ_author_name
'Raboui, Hasan'
'AL-Amr, Mohammad'
'Abdelrahman, Ahmed'
'Bender, Timothy Paul'

_publ_section_title
;
 Axially Phenoxylated Aluminum Phthalocyanines and Their Application in
 Organic Photovoltaic Cells.
;
_journal_name_full 'RSC Adv.'
_journal_paper_doi 10.1039/C5RA04919A
_journal_year 2015
_chemical_formula_moiety 'C38 H16 Al F5 N8 O, 0.5(C7 H8), 0.5(C7 H16)'
_chemical_formula_sum 'C45 H28 Al F5 N8 O'
_chemical_formula_weight 818.73
_chemical_name_common
;
F5PhO-AlPc
;
_chemical_name_systematic
; 
(pentafluoro phenoxy)(phthalocyaninato)aluminum
;
_space_group_crystal_system monoclinic
_space_group_IT_number 13
_space_group_name_Hall '-P 2yac'
_space_group_name_H-M_alt 'P 1 2/n 1'
_symmetry_space_group_name_Hall '-P 2yac'
_symmetry_space_group_name_H-M 'P 1 2/n 1'
_atom_sites_solution_hydrogens geom
_audit_creation_method SHELXL-2013
_audit_update_record
;
2015-04-23 deposited with the CCDC.
2015-05-07 downloaded from the CCDC.
;
_cell_angle_alpha 90
_cell_angle_beta 99.572(4)
_cell_angle_gamma 90
_cell_formula_units_Z 4
_cell_length_a 10.3131(6)
_cell_length_b 14.4067(7)
_cell_length_c 24.7771(11)
_cell_measurement_reflns_used 3085
_cell_measurement_temperature 147(2)
_cell_measurement_theta_max 61.06
_cell_measurement_theta_min 3.07
_cell_volume 3630.1(3)
_computing_cell_refinement APEX2
_computing_data_collection 'APEX2 (Bruker, 2007)'
_computing_data_reduction 'SAINT (Bruker, 2007)'
_computing_molecular_graphics 'PLATON (Spek, 2009)'
_computing_publication_material 'SHELXTL (Sheldrick, 2008)'
_computing_structure_refinement 'SHELXL-2013 (Sheldrick, 2013)'
_computing_structure_solution 'SHELXS-97 (Sheldrick, 2008)'
_diffrn_ambient_temperature 147(2)
_diffrn_measured_fraction_theta_full 0.977
_diffrn_measured_fraction_theta_max 0.986
_diffrn_measurement_device_type 'Bruker Kappa APEX-DUO CCD'
_diffrn_measurement_method '\f and \w scans'
_diffrn_radiation_type CuK\a
_diffrn_radiation_wavelength 1.54178
_diffrn_reflns_av_R_equivalents 0.1586
_diffrn_reflns_av_unetI/netI 0.1036
_diffrn_reflns_laue_measured_fraction_full 0.977
_diffrn_reflns_laue_measured_fraction_max 0.986
_diffrn_reflns_limit_h_max 11
_diffrn_reflns_limit_h_min -12
_diffrn_reflns_limit_k_max 17
_diffrn_reflns_limit_k_min -17
_diffrn_reflns_limit_l_max 29
_diffrn_reflns_limit_l_min -29
_diffrn_reflns_number 45324
_diffrn_reflns_point_group_measured_fraction_full 0.977
_diffrn_reflns_point_group_measured_fraction_max 0.986
_diffrn_reflns_theta_full 67.679
_diffrn_reflns_theta_max 67.249
_diffrn_reflns_theta_min 3.067
_diffrn_source 'Bruker ImuS with multi-layer optics'
_exptl_absorpt_coefficient_mu 1.153
_exptl_absorpt_correction_T_max 0.7529
_exptl_absorpt_correction_T_min 0.6166
_exptl_absorpt_correction_type multi-scan
_exptl_absorpt_process_details 'SADABS (Sheldrick, 1996)'
_exptl_crystal_colour blue
_exptl_crystal_density_diffrn 1.498
_exptl_crystal_description plate
_exptl_crystal_F_000 1680
_exptl_crystal_size_max 0.120
_exptl_crystal_size_mid 0.120
_exptl_crystal_size_min 0.020
_refine_diff_density_max 0.898
_refine_diff_density_min -0.613
_refine_diff_density_rms 0.093
_refine_ls_extinction_method none
_refine_ls_goodness_of_fit_ref 1.038
_refine_ls_hydrogen_treatment constr
_refine_ls_matrix_type full
_refine_ls_number_parameters 526
_refine_ls_number_reflns 6430
_refine_ls_number_restraints 14
_refine_ls_restrained_S_all 1.068
_refine_ls_R_factor_all 0.1402
_refine_ls_R_factor_gt 0.0878
_refine_ls_shift/su_max 0.001
_refine_ls_shift/su_mean 0.000
_refine_ls_structure_factor_coef Fsqd
_refine_ls_weighting_details 'w=1/[\s^2^(Fo^2^)+(0.1314P)^2^+6.2927P] where P=(Fo^2^+2Fc^2^)/3'
_refine_ls_weighting_scheme calc
_refine_ls_wR_factor_gt 0.2248
_refine_ls_wR_factor_ref 0.2660
_reflns_Friedel_coverage 0.000
_reflns_number_gt 3921
_reflns_number_total 6430
_reflns_threshold_expression 'I > 2\s(I)'
_cod_data_source_file c5ra04919a2.cif
_cod_data_source_block d1486
_cod_database_code 7220157
_shelx_space_group_comment
; 
The symmetry employed for this shelxl refinement is uniquely defined 
by the following loop, which should always be used as a source of 
symmetry information in preference to the above space-group names. 
They are only intended as comments. 
;
_shelx_estimated_absorpt_t_min 0.874
_shelx_estimated_absorpt_t_max 0.977
_shelxl_version_number 2013-4

loop_
_space_group_symop_operation_xyz
'x, y, z'
'-x+1/2, y, -z+1/2'
'-x, -y, -z'
'x-1/2, -y, z-1/2'

loop_
_atom_site_label
_atom_site_type_symbol
_atom_site_fract_x
_atom_site_fract_y
_atom_site_fract_z
_atom_site_U_iso_or_equiv
_atom_site_adp_type
_atom_site_occupancy
_atom_site_site_symmetry_order
_atom_site_calc_flag
_atom_site_refinement_flags_posn
_atom_site_refinement_flags_adp
_atom_site_refinement_flags_occupancy
_atom_site_disorder_assembly
_atom_site_disorder_group
Al1 Al 0.67045(15) 0.40300(10) 0.52606(5) 0.0316(4) Uani 1 1 d . . . . .
F1 F 0.6945(4) 0.2304(2) 0.41625(12) 0.0571(9) Uani 1 1 d . . . . .
F2 F 0.6253(4) 0.0493(3) 0.40570(17) 0.0824(13) Uani 1 1 d . . . . .
F3 F 0.6316(4) -0.0594(3) 0.4949(2) 0.0868(14) Uani 1 1 d . . . . .
F4 F 0.7094(4) 0.0142(3) 0.59653(18) 0.0791(13) Uani 1 1 d . . . . .
F5 F 0.7799(4) 0.1940(2) 0.60828(12) 0.0554(9) Uani 1 1 d . . . . .
O1 O 0.7723(3) 0.3071(2) 0.51813(13) 0.0363(8) Uani 1 1 d . . . . .
N1 N 0.7163(4) 0.4903(3) 0.47222(14) 0.0299(9) Uani 1 1 d . . . . .
N2 N 0.5683(4) 0.4420(3) 0.39020(14) 0.0319(9) Uani 1 1 d . . . . .
N3 N 0.5155(4) 0.3721(3) 0.47320(15) 0.0327(9) Uani 1 1 d . . . . .
N4 N 0.4005(4) 0.2710(3) 0.52825(15) 0.0338(10) Uani 1 1 d . . . . .
N5 N 0.5775(4) 0.3568(3) 0.58311(14) 0.0338(10) Uani 1 1 d . . . . .
N6 N 0.7209(5) 0.4083(3) 0.66533(15) 0.0374(10) Uani 1 1 d . . . . .
N7 N 0.7789(4) 0.4756(3) 0.58223(15) 0.0347(10) Uani 1 1 d . . . . .
N8 N 0.8963(4) 0.5740(3) 0.52728(14) 0.0316(9) Uani 1 1 d . . . . .
C1 C 0.8219(5) 0.5515(3) 0.48020(17) 0.0295(10) Uani 1 1 d . . . . .
C2 C 0.8421(5) 0.5905(3) 0.42915(18) 0.0315(11) Uani 1 1 d . . . . .
C3 C 0.9365(5) 0.6523(3) 0.41666(19) 0.0350(11) Uani 1 1 d . . . . .
H3A H 1.0006 0.6786 0.4444 0.042 Uiso 1 1 calc R U . . .
C4 C 0.9328(6) 0.6736(4) 0.36208(19) 0.0396(12) Uani 1 1 d . . . . .
H4A H 0.9962 0.7151 0.3520 0.048 Uiso 1 1 calc R U . . .
C5 C 0.8371(6) 0.6351(4) 0.3212(2) 0.0414(13) Uani 1 1 d . . . . .
H5A H 0.8377 0.6509 0.2840 0.050 Uiso 1 1 calc R U . . .
C6 C 0.7424(5) 0.5749(4) 0.33366(18) 0.0362(12) Uani 1 1 d . . . . .
H6A H 0.6771 0.5498 0.3059 0.043 Uiso 1 1 calc R U . . .
C7 C 0.7465(5) 0.5526(3) 0.38841(17) 0.0311(11) Uani 1 1 d . . . . .
C8 C 0.6687(5) 0.4905(3) 0.41594(17) 0.0296(10) Uani 1 1 d . . . . .
C9 C 0.4975(5) 0.3866(3) 0.41675(18) 0.0320(11) Uani 1 1 d . . . . .
C10 C 0.3890(5) 0.3301(3) 0.38896(18) 0.0318(11) Uani 1 1 d . . . . .
C11 C 0.3349(6) 0.3195(4) 0.3341(2) 0.0401(13) Uani 1 1 d . . . . .
H11A H 0.3667 0.3533 0.3061 0.048 Uiso 1 1 calc R U . . .
C12 C 0.2311(6) 0.2563(4) 0.3223(2) 0.0471(14) Uani 1 1 d . . . . .
H12A H 0.1904 0.2472 0.2854 0.056 Uiso 1 1 calc R U . . .
C13 C 0.1859(6) 0.2062(4) 0.3638(2) 0.0490(15) Uani 1 1 d . . . . .
H13A H 0.1163 0.1630 0.3543 0.059 Uiso 1 1 calc R U . . .
C14 C 0.2398(6) 0.2181(4) 0.4182(2) 0.0418(13) Uani 1 1 d . . . . .
H14A H 0.2082 0.1846 0.4464 0.050 Uiso 1 1 calc R U . . .
C15 C 0.3417(5) 0.2808(4) 0.42967(19) 0.0340(11) Uani 1 1 d . . . . .
C16 C 0.4210(5) 0.3070(3) 0.48125(18) 0.0325(11) Uani 1 1 d . . . . .
C17 C 0.4744(5) 0.2939(3) 0.57515(19) 0.0352(12) Uani 1 1 d . . . . .
C18 C 0.4558(6) 0.2537(4) 0.62649(19) 0.0387(12) Uani 1 1 d . . . . .
C19 C 0.3716(6) 0.1845(4) 0.6392(2) 0.0478(15) Uani 1 1 d . . . . .
H19A H 0.3097 0.1557 0.6115 0.057 Uiso 1 1 calc R U . . .
C20 C 0.3815(7) 0.1591(4) 0.6938(2) 0.0537(16) Uani 1 1 d . . . . .
H20A H 0.3254 0.1121 0.7038 0.064 Uiso 1 1 calc R U . . .
C21 C 0.4740(7) 0.2023(4) 0.7348(2) 0.0514(16) Uani 1 1 d . . . . .
H21A H 0.4788 0.1834 0.7718 0.062 Uiso 1 1 calc R U . . .
C22 C 0.5568(6) 0.2707(4) 0.7223(2) 0.0457(14) Uani 1 1 d . . . . .
H22A H 0.6180 0.2999 0.7500 0.055 Uiso 1 1 calc R U . . .
C23 C 0.5477(6) 0.2959(4) 0.66721(18) 0.0378(12) Uani 1 1 d . . . . .
C24 C 0.6218(6) 0.3590(3) 0.63937(18) 0.0368(12) Uani 1 1 d . . . . .
C25 C 0.7918(5) 0.4635(3) 0.63892(18) 0.0348(12) Uani 1 1 d . . . . .
C26 C 0.8977(5) 0.5206(4) 0.66645(18) 0.0370(12) Uani 1 1 d . . . . .
C27 C 0.9471(6) 0.5336(4) 0.7223(2) 0.0416(13) Uani 1 1 d . . . . .
H27A H 0.9118 0.5013 0.7499 0.050 Uiso 1 1 calc R U . . .
C28 C 1.0496(6) 0.5957(4) 0.7348(2) 0.0444(14) Uani 1 1 d . . . . .
H28A H 1.0856 0.6065 0.7721 0.053 Uiso 1 1 calc R U . . .
C29 C 1.1018(6) 0.6429(4) 0.6943(2) 0.0447(14) Uani 1 1 d . . . . .
H29A H 1.1722 0.6853 0.7046 0.054 Uiso 1 1 calc R U . . .
C30 C 1.0526(6) 0.6291(4) 0.6386(2) 0.0410(13) Uani 1 1 d . . . . .
H30A H 1.0883 0.6607 0.6107 0.049 Uiso 1 1 calc R U . . .
C31 C 0.9507(5) 0.5680(3) 0.62634(18) 0.0351(12) Uani 1 1 d . . . . .
C32 C 0.8735(5) 0.5394(3) 0.57425(17) 0.0304(11) Uani 1 1 d . . . . .
C33 C 0.7351(5) 0.2182(3) 0.5128(2) 0.0375(12) Uani 1 1 d . . . . .
C34 C 0.6959(6) 0.1776(4) 0.4615(2) 0.0454(14) Uani 1 1 d . . . . .
C35 C 0.6610(6) 0.0862(4) 0.4560(3) 0.0570(17) Uani 1 1 d . . . . .
C36 C 0.6646(6) 0.0312(4) 0.5009(3) 0.0586(17) Uani 1 1 d . . . . .
C37 C 0.7035(7) 0.0681(4) 0.5519(3) 0.0555(16) Uani 1 1 d . . . . .
C38 C 0.7386(6) 0.1601(4) 0.5573(2) 0.0457(14) Uani 1 1 d . . . . .
C1S C 1.038(2) 1.0125(9) 0.5627(6) 0.079(4) Uani 0.5 1 d DG . P A -1
C2S C 1.011(2) 0.9196(9) 0.5504(6) 0.079(4) Uani 0.5 1 d DG . P A -1
H2SA H 1.0175 0.8751 0.5790 0.094 Uiso 0.5 1 calc R U P A -1
C3S C 0.976(2) 0.8917(9) 0.4963(6) 0.079(4) Uani 0.5 1 d G . P A -1
H3SA H 0.9576 0.8282 0.4879 0.094 Uiso 0.5 1 calc R U P A -1
C4S C 0.967(2) 0.9567(10) 0.4544(6) 0.079(4) Uani 0.5 1 d G . P A -1
H4SA H 0.9423 0.9377 0.4174 0.094 Uiso 0.5 1 calc R U P A -1
C5S C 0.993(2) 1.0497(10) 0.4666(6) 0.079(4) Uani 0.5 1 d G . P A -1
H5SA H 0.9869 1.0942 0.4380 0.094 Uiso 0.5 1 calc R U P A -1
C6S C 1.029(2) 1.0776(8) 0.5208(6) 0.079(4) Uani 0.5 1 d DG . P A -1
H6SA H 1.0467 1.1411 0.5291 0.094 Uiso 0.5 1 calc R U P A -1
C7S C 1.0719(18) 1.0438(10) 0.6227(6) 0.095(5) Uani 0.5 1 d D . P A -1
H7SA H 1.0743 0.9896 0.6468 0.143 Uiso 0.5 1 calc R U P A -1
H7SB H 1.0050 1.0875 0.6310 0.143 Uiso 0.5 1 calc R U P A -1
H7SC H 1.1581 1.0742 0.6287 0.143 Uiso 0.5 1 calc R U P A -1
C8S C 0.830(2) 1.0009(15) 0.7409(10) 0.202(7) Uani 0.5 1 d D . P B -2
H8SA H 0.7833 0.9869 0.7712 0.303 Uiso 0.5 1 calc R U P B -2
H8SB H 0.7725 0.9894 0.7060 0.303 Uiso 0.5 1 calc R U P B -2
H8SC H 0.8574 1.0662 0.7429 0.303 Uiso 0.5 1 calc R U P B -2
C9S C 0.952(2) 0.9390(14) 0.7451(8) 0.202(7) Uani 0.5 1 d D . P B -2
H9SA H 0.9993 0.9348 0.7832 0.242 Uiso 0.5 1 calc R U P B -2
H9SB H 0.9291 0.8758 0.7309 0.242 Uiso 0.5 1 calc R U P B -2
C10S C 1.0302(18) 0.9907(12) 0.7092(8) 0.202(7) Uani 0.5 1 d D . P B -2
H10A H 0.9710 1.0177 0.6776 0.242 Uiso 0.5 1 calc R U P B -2
H10B H 1.0797 1.0418 0.7300 0.242 Uiso 0.5 1 calc R U P B -2
C11S C 1.1175(19) 0.9278(15) 0.6911(6) 0.202(7) Uani 0.5 1 d D . P B -2
H11B H 1.1504 0.9536 0.6589 0.242 Uiso 0.5 1 calc R U P B -2
H11C H 1.0714 0.8688 0.6800 0.242 Uiso 0.5 1 calc R U P B -2
C12S C 1.2292(18) 0.9103(14) 0.7358(6) 0.202(7) Uani 0.5 1 d D . P B -2
H12B H 1.1996 0.8791 0.7673 0.242 Uiso 0.5 1 calc R U P B -2
H12C H 1.2751 0.9686 0.7485 0.242 Uiso 0.5 1 calc R U P B -2
C13S C 1.315(2) 0.8477(12) 0.7087(9) 0.202(7) Uani 0.5 1 d D . P B -2
H13B H 1.3228 0.7853 0.7256 0.242 Uiso 0.5 1 calc R U P B -2
H13C H 1.2821 0.8416 0.6690 0.242 Uiso 0.5 1 calc R U P B -2
C14S C 1.444(2) 0.8981(17) 0.7190(10) 0.202(7) Uani 0.5 1 d D . P B -2
H14B H 1.5132 0.8581 0.7088 0.303 Uiso 0.5 1 calc R U P B -2
H14C H 1.4659 0.9141 0.7579 0.303 Uiso 0.5 1 calc R U P B -2
H14D H 1.4377 0.9549 0.6970 0.303 Uiso 0.5 1 calc R U P B -2

loop_
_atom_site_aniso_label
_atom_site_aniso_U_11
_atom_site_aniso_U_22
_atom_site_aniso_U_33
_atom_site_aniso_U_23
_atom_site_aniso_U_13
_atom_site_aniso_U_12
Al1 0.0375(9) 0.0361(8) 0.0204(6) -0.0013(5) 0.0029(6) 0.0006(7)
F1 0.069(2) 0.060(2) 0.0390(17) -0.0088(15) 0.0020(16) 0.0103(18)
F2 0.087(3) 0.066(3) 0.083(3) -0.039(2) -0.016(2) 0.006(2)
F3 0.073(3) 0.036(2) 0.144(4) -0.012(2) -0.002(3) -0.0066(19)
F4 0.090(3) 0.050(2) 0.099(3) 0.027(2) 0.018(2) 0.002(2)
F5 0.066(2) 0.054(2) 0.0430(18) 0.0056(15) 0.0005(16) 0.0050(17)
O1 0.036(2) 0.0317(18) 0.0403(19) -0.0039(14) 0.0036(15) 0.0011(15)
N1 0.029(2) 0.038(2) 0.0215(19) -0.0039(15) -0.0007(16) -0.0013(18)
N2 0.035(2) 0.036(2) 0.0236(19) -0.0024(16) 0.0032(17) -0.0045(19)
N3 0.039(2) 0.036(2) 0.0235(19) -0.0031(16) 0.0064(17) -0.0013(19)
N4 0.035(2) 0.039(2) 0.029(2) -0.0004(17) 0.0077(17) -0.0034(19)
N5 0.045(3) 0.034(2) 0.0214(19) -0.0016(16) 0.0003(17) -0.0004(19)
N6 0.053(3) 0.038(2) 0.0201(19) -0.0031(17) 0.0055(18) -0.002(2)
N7 0.043(3) 0.037(2) 0.024(2) -0.0001(16) 0.0047(18) 0.0023(19)
N8 0.035(2) 0.037(2) 0.0216(19) -0.0017(16) 0.0012(16) -0.0012(18)
C1 0.032(3) 0.035(3) 0.021(2) -0.0010(18) 0.0012(19) 0.000(2)
C2 0.029(3) 0.042(3) 0.023(2) -0.0040(19) 0.0024(19) -0.002(2)
C3 0.036(3) 0.041(3) 0.028(2) -0.005(2) 0.007(2) -0.002(2)
C4 0.048(3) 0.045(3) 0.026(2) -0.001(2) 0.008(2) -0.006(3)
C5 0.047(3) 0.049(3) 0.028(2) 0.002(2) 0.004(2) 0.002(3)
C6 0.044(3) 0.043(3) 0.021(2) 0.0015(19) 0.003(2) -0.003(2)
C7 0.035(3) 0.037(3) 0.021(2) -0.0013(18) 0.0036(19) -0.001(2)
C8 0.032(3) 0.035(3) 0.020(2) -0.0016(18) -0.0003(19) 0.001(2)
C9 0.037(3) 0.033(3) 0.027(2) 0.0011(19) 0.009(2) 0.000(2)
C10 0.031(3) 0.036(3) 0.027(2) -0.0024(19) -0.0025(19) 0.000(2)
C11 0.046(3) 0.038(3) 0.032(3) 0.001(2) -0.004(2) -0.001(2)
C12 0.051(4) 0.048(3) 0.035(3) 0.001(2) -0.014(3) -0.007(3)
C13 0.050(4) 0.043(3) 0.045(3) 0.007(2) -0.015(3) -0.009(3)
C14 0.045(3) 0.038(3) 0.040(3) 0.004(2) 0.001(2) -0.007(3)
C15 0.029(3) 0.039(3) 0.031(2) 0.001(2) 0.000(2) -0.001(2)
C16 0.038(3) 0.031(3) 0.029(2) -0.0026(19) 0.009(2) 0.000(2)
C17 0.044(3) 0.034(3) 0.029(2) -0.002(2) 0.009(2) -0.001(2)
C18 0.053(3) 0.036(3) 0.029(2) -0.001(2) 0.013(2) -0.004(2)
C19 0.061(4) 0.048(3) 0.039(3) -0.005(2) 0.021(3) -0.010(3)
C20 0.077(5) 0.051(3) 0.039(3) 0.001(3) 0.028(3) -0.010(3)
C21 0.076(5) 0.049(3) 0.034(3) 0.003(2) 0.023(3) 0.002(3)
C22 0.063(4) 0.048(3) 0.029(3) 0.000(2) 0.016(3) 0.001(3)
C23 0.054(3) 0.039(3) 0.022(2) 0.001(2) 0.010(2) -0.001(3)
C24 0.050(3) 0.036(3) 0.024(2) -0.0018(19) 0.004(2) 0.002(2)
C25 0.045(3) 0.036(3) 0.023(2) 0.0003(19) 0.004(2) 0.003(2)
C26 0.048(3) 0.039(3) 0.021(2) -0.0040(19) -0.002(2) 0.003(2)
C27 0.051(4) 0.045(3) 0.026(3) -0.001(2) -0.002(2) 0.003(3)
C28 0.052(4) 0.049(3) 0.027(2) -0.004(2) -0.011(2) 0.006(3)
C29 0.051(4) 0.045(3) 0.032(3) -0.005(2) -0.013(2) 0.001(3)
C30 0.049(3) 0.041(3) 0.030(3) 0.000(2) -0.004(2) 0.004(3)
C31 0.042(3) 0.038(3) 0.022(2) -0.0012(19) -0.005(2) -0.003(2)
C32 0.033(3) 0.036(3) 0.021(2) -0.0019(18) 0.0014(19) 0.002(2)
C33 0.038(3) 0.031(3) 0.042(3) -0.003(2) 0.002(2) 0.005(2)
C34 0.051(4) 0.043(3) 0.039(3) -0.009(2) -0.002(3) 0.001(3)
C35 0.053(4) 0.049(4) 0.063(4) -0.022(3) -0.007(3) 0.008(3)
C36 0.047(4) 0.030(3) 0.094(5) -0.006(3) 0.000(3) -0.001(3)
C37 0.056(4) 0.040(3) 0.070(4) 0.012(3) 0.010(3) 0.005(3)
C38 0.049(4) 0.045(3) 0.042(3) 0.002(2) 0.004(3) 0.002(3)
C1S 0.058(3) 0.071(10) 0.117(10) -0.013(7) 0.043(8) -0.016(8)
C2S 0.058(3) 0.071(10) 0.117(10) -0.013(7) 0.043(8) -0.016(8)
C3S 0.058(3) 0.071(10) 0.117(10) -0.013(7) 0.043(8) -0.016(8)
C4S 0.058(3) 0.071(10) 0.117(10) -0.013(7) 0.043(8) -0.016(8)
C5S 0.058(3) 0.071(10) 0.117(10) -0.013(7) 0.043(8) -0.016(8)
C6S 0.058(3) 0.071(10) 0.117(10) -0.013(7) 0.043(8) -0.016(8)
C7S 0.092(14) 0.090(12) 0.108(13) -0.028(10) 0.026(11) 0.000(10)
C8S 0.40(2) 0.096(7) 0.103(8) -0.017(6) 0.012(9) -0.053(10)
C9S 0.40(2) 0.096(7) 0.103(8) -0.017(6) 0.012(9) -0.053(10)
C10S 0.40(2) 0.096(7) 0.103(8) -0.017(6) 0.012(9) -0.053(10)
C11S 0.40(2) 0.096(7) 0.103(8) -0.017(6) 0.012(9) -0.053(10)
C12S 0.40(2) 0.096(7) 0.103(8) -0.017(6) 0.012(9) -0.053(10)
C13S 0.40(2) 0.096(7) 0.103(8) -0.017(6) 0.012(9) -0.053(10)
C14S 0.40(2) 0.096(7) 0.103(8) -0.017(6) 0.012(9) -0.053(10)

loop_
_atom_type_symbol
_atom_type_description
_atom_type_scat_dispersion_real
_atom_type_scat_dispersion_imag
_atom_type_scat_source
C C 0.0181 0.0091 'International Tables Vol C Tables 4.2.6.8 and 6.1.1.4'
H H 0.0000 0.0000 'International Tables Vol C Tables 4.2.6.8 and 6.1.1.4'
N N 0.0311 0.0180 'International Tables Vol C Tables 4.2.6.8 and 6.1.1.4'
O O 0.0492 0.0322 'International Tables Vol C Tables 4.2.6.8 and 6.1.1.4'
F F 0.0727 0.0534 'International Tables Vol C Tables 4.2.6.8 and 6.1.1.4'
Al Al 0.2130 0.2455 'International Tables Vol C Tables 4.2.6.8 and 6.1.1.4'

loop_
_geom_angle_atom_site_label_1
_geom_angle_atom_site_label_2
_geom_angle_atom_site_label_3
_geom_angle
O1 Al1 N7 102.66(18)
O1 Al1 N3 100.58(17)
N7 Al1 N3 156.76(19)
O1 Al1 N1 102.25(18)
N7 Al1 N1 88.10(17)
N3 Al1 N1 87.28(17)
O1 Al1 N5 100.76(18)
N7 Al1 N5 87.59(17)
N3 Al1 N5 87.82(18)
N1 Al1 N5 156.98(19)
C33 O1 Al1 126.5(3)
C1 N1 C8 106.1(4)
C1 N1 Al1 125.9(3)
C8 N1 Al1 126.8(3)
C8 N2 C9 122.0(4)
C16 N3 C9 105.4(4)
C16 N3 Al1 125.1(3)
C9 N3 Al1 126.8(3)
C17 N4 C16 121.5(4)
C17 N5 C24 105.9(4)
C17 N5 Al1 125.2(3)
C24 N5 Al1 126.7(4)
C24 N6 C25 121.9(4)
C32 N7 C25 106.0(4)
C32 N7 Al1 126.4(3)
C25 N7 Al1 126.9(3)
C32 N8 C1 121.4(4)
N8 C1 N1 127.2(4)
N8 C1 C2 122.3(4)
N1 C1 C2 110.5(4)
C3 C2 C7 121.6(4)
C3 C2 C1 131.1(4)
C7 C2 C1 107.2(4)
C4 C3 C2 117.0(5)
C4 C3 H3A 121.5
C2 C3 H3A 121.5
C3 C4 C5 121.3(5)
C3 C4 H4A 119.3
C5 C4 H4A 119.3
C6 C5 C4 121.7(5)
C6 C5 H5A 119.2
C4 C5 H5A 119.2
C5 C6 C7 117.2(5)
C5 C6 H6A 121.4
C7 C6 H6A 121.4
C6 C7 C2 121.1(5)
C6 C7 C8 132.5(4)
C2 C7 C8 106.3(4)
N2 C8 N1 126.6(4)
N2 C8 C7 123.4(4)
N1 C8 C7 110.0(4)
N2 C9 N3 126.4(4)
N2 C9 C10 122.9(4)
N3 C9 C10 110.7(4)
C15 C10 C11 121.5(5)
C15 C10 C9 106.1(4)
C11 C10 C9 132.4(5)
C10 C11 C12 116.4(5)
C10 C11 H11A 121.8
C12 C11 H11A 121.8
C13 C12 C11 121.4(5)
C13 C12 H12A 119.3
C11 C12 H12A 119.3
C14 C13 C12 121.6(5)
C14 C13 H13A 119.2
C12 C13 H13A 119.2
C15 C14 C13 116.9(5)
C15 C14 H14A 121.5
C13 C14 H14A 121.5
C14 C15 C10 122.2(4)
C14 C15 C16 130.7(5)
C10 C15 C16 107.1(4)
N4 C16 N3 127.5(4)
N4 C16 C15 121.7(5)
N3 C16 C15 110.8(4)
N4 C17 N5 127.2(4)
N4 C17 C18 122.3(5)
N5 C17 C18 110.5(4)
C19 C18 C23 121.3(5)
C19 C18 C17 131.9(5)
C23 C18 C17 106.7(5)
C20 C19 C18 117.5(5)
C20 C19 H19A 121.3
C18 C19 H19A 121.3
C19 C20 C21 121.0(6)
C19 C20 H20A 119.5
C21 C20 H20A 119.5
C22 C21 C20 121.5(5)
C22 C21 H21A 119.2
C20 C21 H21A 119.2
C21 C22 C23 117.6(5)
C21 C22 H22A 121.2
C23 C22 H22A 121.2
C22 C23 C18 121.1(5)
C22 C23 C24 132.6(5)
C18 C23 C24 106.2(4)
N6 C24 N5 126.7(5)
N6 C24 C23 122.5(4)
N5 C24 C23 110.7(4)
N6 C25 N7 127.0(5)
N6 C25 C26 123.0(4)
N7 C25 C26 110.0(4)
C31 C26 C27 121.1(5)
C31 C26 C25 107.3(4)
C27 C26 C25 131.5(5)
C28 C27 C26 116.6(5)
C28 C27 H27A 121.7
C26 C27 H27A 121.7
C27 C28 C29 121.8(5)
C27 C28 H28A 119.1
C29 C28 H28A 119.1
C28 C29 C30 121.3(5)
C28 C29 H29A 119.4
C30 C29 H29A 119.4
C31 C30 C29 116.7(5)
C31 C30 H30A 121.7
C29 C30 H30A 121.7
C30 C31 C26 122.5(4)
C30 C31 C32 131.7(5)
C26 C31 C32 105.8(4)
N8 C32 N7 127.7(4)
N8 C32 C31 121.4(5)
N7 C32 C31 110.9(4)
O1 C33 C38 122.1(5)
O1 C33 C34 121.8(5)
C38 C33 C34 116.1(5)
F1 C34 C35 119.5(5)
F1 C34 C33 118.7(5)
C35 C34 C33 121.8(5)
F2 C35 C36 119.4(6)
F2 C35 C34 120.0(6)
C36 C35 C34 120.5(5)
F3 C36 C35 120.0(6)
F3 C36 C37 120.5(6)
C35 C36 C37 119.5(5)
F4 C37 C36 120.1(6)
F4 C37 C38 120.2(6)
C36 C37 C38 119.8(6)
F5 C38 C37 118.3(5)
F5 C38 C33 119.3(5)
C37 C38 C33 122.4(5)
C2S C1S C6S 120.0
C2S C1S C7S 119.9(4)
C6S C1S C7S 120.1(4)
C1S C2S C3S 120.0
C1S C2S H2SA 120.0
C3S C2S H2SA 120.0
C4S C3S C2S 120.0
C4S C3S H3SA 120.0
C2S C3S H3SA 120.0
C3S C4S C5S 120.0
C3S C4S H4SA 120.0
C5S C4S H4SA 120.0
C6S C5S C4S 120.0
C6S C5S H5SA 120.0
C4S C5S H5SA 120.0
C5S C6S C1S 120.0
C5S C6S H6SA 120.0
C1S C6S H6SA 120.0
C1S C7S H7SA 109.5
C1S C7S H7SB 109.5
H7SA C7S H7SB 109.5
C1S C7S H7SC 109.5
H7SA C7S H7SC 109.5
H7SB C7S H7SC 109.5
C9S C8S H8SA 109.5
C9S C8S H8SB 109.5
H8SA C8S H8SB 109.5
C9S C8S H8SC 109.5
H8SA C8S H8SC 109.5
H8SB C8S H8SC 109.5
C10S C9S C8S 100.8(7)
C10S C9S H9SA 111.6
C8S C9S H9SA 111.6
C10S C9S H9SB 111.6
C8S C9S H9SB 111.6
H9SA C9S H9SB 109.4
C11S C10S C9S 107.9(8)
C11S C10S H10A 110.1
C9S C10S H10A 110.1
C11S C10S H10B 110.1
C9S C10S H10B 110.1
H10A C10S H10B 108.4
C10S C11S C12S 109.3(8)
C10S C11S H11B 109.8
C12S C11S H11B 109.8
C10S C11S H11C 109.8
C12S C11S H11C 109.8
H11B C11S H11C 108.3
C11S C12S C13S 102.2(7)
C11S C12S H12B 111.3
C13S C12S H12B 111.3
C11S C12S H12C 111.3
C13S C12S H12C 111.3
H12B C12S H12C 109.2
C14S C13S C12S 102.0(7)
C14S C13S H13B 111.4
C12S C13S H13B 111.4
C14S C13S H13C 111.4
C12S C13S H13C 111.4
H13B C13S H13C 109.2
C13S C14S H14B 109.5
C13S C14S H14C 109.5
H14B C14S H14C 109.5
C13S C14S H14D 109.5
H14B C14S H14D 109.5
H14C C14S H14D 109.5

loop_
_geom_bond_atom_site_label_1
_geom_bond_atom_site_label_2
_geom_bond_distance
Al1 O1 1.766(4)
Al1 N7 1.940(4)
Al1 N3 1.942(4)
Al1 N1 1.948(4)
Al1 N5 1.952(4)
F1 C34 1.353(6)
F2 C35 1.348(7)
F3 C36 1.350(7)
F4 C37 1.343(7)
F5 C38 1.355(6)
O1 C33 1.338(6)
N1 C1 1.390(6)
N1 C8 1.399(5)
N2 C8 1.322(6)
N2 C9 1.328(6)
N3 C16 1.391(6)
N3 C9 1.396(6)
N4 C17 1.321(6)
N4 C16 1.323(6)
N5 C17 1.386(7)
N5 C24 1.393(6)
N6 C24 1.321(7)
N6 C25 1.324(6)
N7 C32 1.379(6)
N7 C25 1.399(6)
N8 C32 1.323(6)
N8 C1 1.325(6)
C1 C2 1.430(6)
C2 C3 1.391(7)
C2 C7 1.400(6)
C3 C4 1.381(7)
C3 H3A 0.9500
C4 C5 1.406(7)
C4 H4A 0.9500
C5 C6 1.378(7)
C5 H5A 0.9500
C6 C7 1.388(6)
C6 H6A 0.9500
C7 C8 1.445(7)
C9 C10 1.460(7)
C10 C15 1.387(7)
C10 C11 1.390(7)
C11 C12 1.399(8)
C11 H11A 0.9500
C12 C13 1.397(8)
C12 H12A 0.9500
C13 C14 1.380(7)
C13 H13A 0.9500
C14 C15 1.379(7)
C14 H14A 0.9500
C15 C16 1.448(7)
C17 C18 1.439(7)
C18 C19 1.392(8)
C18 C23 1.403(7)
C19 C20 1.389(7)
C19 H19A 0.9500
C20 C21 1.416(9)
C20 H20A 0.9500
C21 C22 1.374(8)
C21 H21A 0.9500
C22 C23 1.399(7)
C22 H22A 0.9500
C23 C24 1.436(7)
C25 C26 1.444(7)
C26 C31 1.390(7)
C26 C27 1.405(6)
C27 C28 1.380(8)
C27 H27A 0.9500
C28 C29 1.393(8)
C28 H28A 0.9500
C29 C30 1.404(7)
C29 H29A 0.9500
C30 C31 1.366(8)
C30 H30A 0.9500
C31 C32 1.458(6)
C33 C38 1.380(7)
C33 C34 1.395(7)
C34 C35 1.366(8)
C35 C36 1.363(10)
C36 C37 1.368(9)
C37 C38 1.375(8)
C1S C2S 1.3900
C1S C6S 1.3900
C1S C7S 1.539(10)
C2S C3S 1.3900
C2S H2SA 0.9500
C3S C4S 1.3900
C3S H3SA 0.9500
C4S C5S 1.3900
C4S H4SA 0.9500
C5S C6S 1.3900
C5S H5SA 0.9500
C6S H6SA 0.9500
C7S H7SA 0.9800
C7S H7SB 0.9800
C7S H7SC 0.9800
C8S C9S 1.528(10)
C8S H8SA 0.9800
C8S H8SB 0.9800
C8S H8SC 0.9800
C9S C10S 1.494(10)
C9S H9SA 0.9900
C9S H9SB 0.9900
C10S C11S 1.404(9)
C10S H10A 0.9900
C10S H10B 0.9900
C11S C12S 1.481(10)
C11S H11B 0.9900
C11S H11C 0.9900
C12S C13S 1.501(10)
C12S H12B 0.9900
C12S H12C 0.9900
C13S C14S 1.497(10)
C13S H13B 0.9900
C13S H13C 0.9900
C14S H14B 0.9800
C14S H14C 0.9800
C14S H14D 0.9800

loop_
_geom_torsion_atom_site_label_1
_geom_torsion_atom_site_label_2
_geom_torsion_atom_site_label_3
_geom_torsion_atom_site_label_4
_geom_torsion
N7 Al1 O1 C33 137.5(4)
N3 Al1 O1 C33 -42.2(4)
N1 Al1 O1 C33 -131.7(4)
N5 Al1 O1 C33 47.6(4)
C32 N8 C1 N1 -1.6(8)
C32 N8 C1 C2 177.8(5)
C8 N1 C1 N8 179.3(5)
Al1 N1 C1 N8 -12.7(7)
C8 N1 C1 C2 -0.3(5)
Al1 N1 C1 C2 167.8(3)
N8 C1 C2 C3 2.4(9)
N1 C1 C2 C3 -178.1(5)
N8 C1 C2 C7 -179.5(4)
N1 C1 C2 C7 0.1(6)
C7 C2 C3 C4 -0.8(7)
C1 C2 C3 C4 177.1(5)
C2 C3 C4 C5 0.5(8)
C3 C4 C5 C6 0.4(9)
C4 C5 C6 C7 -1.0(8)
C5 C6 C7 C2 0.7(8)
C5 C6 C7 C8 -177.1(5)
C3 C2 C7 C6 0.2(8)
C1 C2 C7 C6 -178.1(5)
C3 C2 C7 C8 178.5(5)
C1 C2 C7 C8 0.1(5)
C9 N2 C8 N1 1.3(8)
C9 N2 C8 C7 -179.0(5)
C1 N1 C8 N2 -179.9(5)
Al1 N1 C8 N2 12.2(7)
C1 N1 C8 C7 0.3(5)
Al1 N1 C8 C7 -167.5(3)
C6 C7 C8 N2 -2.0(9)
C2 C7 C8 N2 180.0(5)
C6 C7 C8 N1 177.7(5)
C2 C7 C8 N1 -0.3(6)
C8 N2 C9 N3 0.8(8)
C8 N2 C9 C10 -178.0(5)
C16 N3 C9 N2 -178.3(5)
Al1 N3 C9 N2 -16.4(7)
C16 N3 C9 C10 0.5(5)
Al1 N3 C9 C10 162.5(3)
N2 C9 C10 C15 178.7(5)
N3 C9 C10 C15 -0.2(6)
N2 C9 C10 C11 -0.2(9)
N3 C9 C10 C11 -179.2(5)
C15 C10 C11 C12 -0.2(8)
C9 C10 C11 C12 178.6(5)
C10 C11 C12 C13 -0.7(9)
C11 C12 C13 C14 1.2(9)
C12 C13 C14 C15 -0.8(9)
C13 C14 C15 C10 0.0(8)
C13 C14 C15 C16 -177.9(5)
C11 C10 C15 C14 0.6(8)
C9 C10 C15 C14 -178.5(5)
C11 C10 C15 C16 178.9(5)
C9 C10 C15 C16 -0.2(6)
C17 N4 C16 N3 -1.2(8)
C17 N4 C16 C15 178.9(5)
C9 N3 C16 N4 179.5(5)
Al1 N3 C16 N4 17.1(7)
C9 N3 C16 C15 -0.6(5)
Al1 N3 C16 C15 -163.0(3)
C14 C15 C16 N4 -1.4(9)
C10 C15 C16 N4 -179.6(5)
C14 C15 C16 N3 178.7(5)
C10 C15 C16 N3 0.5(6)
C16 N4 C17 N5 1.4(8)
C16 N4 C17 C18 -178.4(5)
C24 N5 C17 N4 178.4(5)
Al1 N5 C17 N4 -17.5(7)
C24 N5 C17 C18 -1.8(6)
Al1 N5 C17 C18 162.4(4)
N4 C17 C18 C19 4.1(10)
N5 C17 C18 C19 -175.8(6)
N4 C17 C18 C23 -178.2(5)
N5 C17 C18 C23 2.0(6)
C23 C18 C19 C20 0.3(9)
C17 C18 C19 C20 177.9(6)
C18 C19 C20 C21 0.0(9)
C19 C20 C21 C22 0.2(10)
C20 C21 C22 C23 -0.7(9)
C21 C22 C23 C18 1.0(8)
C21 C22 C23 C24 -175.8(6)
C19 C18 C23 C22 -0.8(9)
C17 C18 C23 C22 -178.9(5)
C19 C18 C23 C24 176.7(5)
C17 C18 C23 C24 -1.4(6)
C25 N6 C24 N5 -0.2(8)
C25 N6 C24 C23 177.3(5)
C17 N5 C24 N6 178.6(5)
Al1 N5 C24 N6 14.8(7)
C17 N5 C24 C23 0.9(6)
Al1 N5 C24 C23 -162.9(4)
C22 C23 C24 N6 -0.3(10)
C18 C23 C24 N6 -177.5(5)
C22 C23 C24 N5 177.5(6)
C18 C23 C24 N5 0.4(6)
C24 N6 C25 N7 -2.8(8)
C24 N6 C25 C26 177.8(5)
C32 N7 C25 N6 180.0(5)
Al1 N7 C25 N6 -9.1(8)
C32 N7 C25 C26 -0.5(6)
Al1 N7 C25 C26 170.4(3)
N6 C25 C26 C31 179.3(5)
N7 C25 C26 C31 -0.3(6)
N6 C25 C26 C27 -1.4(9)
N7 C25 C26 C27 179.0(5)
C31 C26 C27 C28 0.3(8)
C25 C26 C27 C28 -178.9(5)
C26 C27 C28 C29 -0.2(8)
C27 C28 C29 C30 -0.3(9)
C28 C29 C30 C31 0.6(8)
C29 C30 C31 C26 -0.5(8)
C29 C30 C31 C32 177.6(5)
C27 C26 C31 C30 0.0(8)
C25 C26 C31 C30 179.4(5)
C27 C26 C31 C32 -178.5(5)
C25 C26 C31 C32 0.9(6)
C1 N8 C32 N7 2.7(8)
C1 N8 C32 C31 -176.6(5)
C25 N7 C32 N8 -178.2(5)
Al1 N7 C32 N8 10.8(7)
C25 N7 C32 C31 1.1(5)
Al1 N7 C32 C31 -169.9(3)
C30 C31 C32 N8 -0.2(9)
C26 C31 C32 N8 178.1(5)
C30 C31 C32 N7 -179.5(6)
C26 C31 C32 N7 -1.2(6)
Al1 O1 C33 C38 -90.5(6)
Al1 O1 C33 C34 92.4(6)
O1 C33 C34 F1 -0.7(8)
C38 C33 C34 F1 -178.0(5)
O1 C33 C34 C35 178.4(6)
C38 C33 C34 C35 1.1(9)
F1 C34 C35 F2 -0.1(9)
C33 C34 C35 F2 -179.2(6)
F1 C34 C35 C36 178.5(6)
C33 C34 C35 C36 -0.5(10)
F2 C35 C36 F3 -0.5(10)
C34 C35 C36 F3 -179.1(6)
F2 C35 C36 C37 178.6(6)
C34 C35 C36 C37 0.0(10)
F3 C36 C37 F4 0.2(10)
C35 C36 C37 F4 -178.9(6)
F3 C36 C37 C38 179.1(6)
C35 C36 C37 C38 0.0(10)
F4 C37 C38 F5 0.6(9)
C36 C37 C38 F5 -178.3(6)
F4 C37 C38 C33 179.5(6)
C36 C37 C38 C33 0.6(10)
O1 C33 C38 F5 0.5(9)
C34 C33 C38 F5 177.8(5)
O1 C33 C38 C37 -178.4(6)
C34 C33 C38 C37 -1.1(9)
C6S C1S C2S C3S 0.0
C7S C1S C2S C3S 177.7(14)
C1S C2S C3S C4S 0.0
C2S C3S C4S C5S 0.0
C3S C4S C5S C6S 0.0
C4S C5S C6S C1S 0.0
C2S C1S C6S C5S 0.0
C7S C1S C6S C5S -177.6(14)
C8S C9S C10S C11S -157.1(16)
C9S C10S C11S C12S -77.0(13)
C10S C11S C12S C13S -176.5(14)
C11S C12S C13S C14S 125.7(18)
